data_4313316
loop_
_publ_author_name
'K. Barthelet'
'D. Riou'
'M. Nogues'
'G. F\'erey'

_publ_section_title
;
 Synthesis, Structure, and Magnetic Properties of Two New
 Vanadocarboxylates with Three-Dimensional Hybrid Frameworks
;
_journal_name_full 'Inorganic Chemistry'
_journal_page_first 1739
_journal_page_last 1743
_journal_paper_doi 10.1021/ic026175m
_journal_volume 42
_journal_year 2003
_chemical_formula_sum 'C10 H4 O14 V2'
_chemical_formula_weight 450.01
_chemical_name_systematic
; 
 ? 
;
_space_group_IT_number 2
_symmetry_cell_setting triclinic
_symmetry_space_group_name_Hall '-P 1'
_symmetry_space_group_name_H-M 'P -1'
_atom_sites_solution_hydrogens geom
_atom_sites_solution_primary direct
_atom_sites_solution_secondary difmap
_audit_creation_method SHELXL
_cell_angle_alpha 69.010(2)
_cell_angle_beta 85.197(2)
_cell_angle_gamma 79.452(2)
_cell_formula_units_Z 1
_cell_length_a 6.3758(5)
_cell_length_b 6.8840(5)
_cell_length_c 9.0254(7)
_cell_measurement_reflns_used 1236
_cell_measurement_temperature 296(2)
_cell_measurement_theta_max 23.60
_cell_measurement_theta_min 2.42
_cell_volume 363.53(5)
_computing_cell_refinement 'Bruker SMART'
_computing_data_collection 'Bruker SMART'
_computing_data_reduction 'Bruker SHELXTL'
_computing_molecular_graphics 'Diamond Brandenburg'
_computing_publication_material 'Bruker SHELXTL'
_computing_structure_refinement 'SHELXL-93 (Sheldrick, 1993)'
_computing_structure_solution 'SHELXS-86 (Sheldrick, 1990)'
_diffrn_ambient_temperature 296(2)
_diffrn_measurement_device 'Siemens P4'
_diffrn_measurement_method '\w scans'
_diffrn_radiation_monochromator graphite
_diffrn_radiation_source 'fine-focus sealed tube'
_diffrn_radiation_type MoK\a
_diffrn_radiation_wavelength 0.71073
_diffrn_reflns_av_R_equivalents 0.0243
_diffrn_reflns_av_sigmaI/netI 0.0610
_diffrn_reflns_limit_h_max 8
_diffrn_reflns_limit_h_min -8
_diffrn_reflns_limit_k_max 9
_diffrn_reflns_limit_k_min -6
_diffrn_reflns_limit_l_max 12
_diffrn_reflns_limit_l_min -11
_diffrn_reflns_number 2579
_diffrn_reflns_theta_max 29.62
_diffrn_reflns_theta_min 2.42
_exptl_absorpt_coefficient_mu 1.368
_exptl_absorpt_correction_T_max 1.000000
_exptl_absorpt_correction_T_min 0.236968
_exptl_absorpt_correction_type 'semi-empirical (SADABS)'
_exptl_crystal_colour brown
_exptl_crystal_density_diffrn 2.093
_exptl_crystal_density_meas 2.03(1)
_exptl_crystal_density_method pycnometry
_exptl_crystal_description parallelepi
_exptl_crystal_F_000 222
_exptl_crystal_size_max 0.16
_exptl_crystal_size_mid 0.06
_exptl_crystal_size_min 0.04
_refine_diff_density_max 0.789
_refine_diff_density_min -0.780
_refine_diff_density_rms 0.141
_refine_ls_extinction_coef 0.0235(93)
_refine_ls_extinction_expression Fc^*^=kFc[1+0.001xFc^2^\l^3^/sin(2\q)]^-1/4^
_refine_ls_extinction_method SHELXL
_refine_ls_goodness_of_fit_all 1.051
_refine_ls_goodness_of_fit_obs 1.103
_refine_ls_matrix_type full
_refine_ls_number_parameters 126
_refine_ls_number_reflns 1821
_refine_ls_number_restraints 0
_refine_ls_restrained_S_all 1.051
_refine_ls_restrained_S_obs 1.103
_refine_ls_R_factor_all 0.0733
_refine_ls_R_factor_obs 0.0499
_refine_ls_shift/esd_max 0.000
_refine_ls_shift/esd_mean 0.000
_refine_ls_structure_factor_coef Fsqd
_refine_ls_weighting_details 'w=1/[\s^2^(Fo^2^)+(0.0821P)^2^+0.4930P] where P=(Fo^2^+2Fc^2^)/3'
_refine_ls_weighting_scheme calc
_refine_ls_wR_factor_all 0.1494
_refine_ls_wR_factor_obs 0.1329
_reflns_number_observed 1335
_reflns_number_total 1821
_reflns_observed_criterion >2sigma(I)
_cod_data_source_file ic026175msi20021213_081706.cif
_cod_data_source_block kb1878sad
_cod_depositor_comments
;
The following automatic conversions were performed:

'_symmetry_cell_setting' value 'Triclinic' changed to 'triclinic'
according to the built-in table from CIF Core dictionary named
'cif_core.dic' version 2.4.1 from 2010-06-29.

Automatic conversion script
Id: cif_fix_values 1646 2011-03-28 12:23:43Z adriana 

The following automatic conversions were performed:

'_refine_ls_weighting_scheme' value 'calc
w=1/[\s^2^(Fo^2^)+(0.0821P)^2^+0.4930P] where P=(Fo^2^+2Fc^2^)/3' was
changed to 'calc'. New tag '_refine_ls_weighting_details' was
created. The value of the new tag was set to
'w=1/[\s^2^(Fo^2^)+(0.0821P)^2^+0.4930P] where P=(Fo^2^+2Fc^2^)/3'.

Automatic conversion script
Id: cif_fix_values 3143 2015-03-26 13:38:13Z robertas 
;
_cod_database_code 4313316

loop_
_symmetry_equiv_pos_as_xyz
'x, y, z'
'-x, -y, -z'

loop_
_atom_site_aniso_label
_atom_site_aniso_U_11
_atom_site_aniso_U_22
_atom_site_aniso_U_33
_atom_site_aniso_U_23
_atom_site_aniso_U_13
_atom_site_aniso_U_12
V1 0.0137(5) 0.0120(5) 0.0114(4) -0.0046(3) -0.0004(3) -0.0046(3)
V2 0.0141(5) 0.0117(5) 0.0115(4) -0.0036(3) -0.0002(3) -0.0045(3)
O1 0.0217(14) 0.0148(13) 0.0115(13) -0.0051(11) 0.0034(11) -0.0068(11)
O2 0.0211(14) 0.0196(14) 0.0153(13) -0.0062(11) 0.0057(11) -0.0099(11)
O3 0.0190(13) 0.0181(13) 0.0144(13) -0.0044(11) -0.0053(10) -0.0058(11)
O4 0.0186(13) 0.0152(13) 0.0169(13) -0.0029(11) -0.0067(11) -0.0044(11)
O5 0.0174(13) 0.0219(14) 0.0183(13) -0.0109(12) 0.0048(11) -0.0079(11)
C1 0.013(2) 0.015(2) 0.015(2) -0.0062(14) -0.0009(13) -0.0037(14)
C2 0.010(2) 0.015(2) 0.011(2) -0.0054(14) 0.0009(12) -0.0030(13)
C3 0.015(2) 0.011(2) 0.013(2) -0.0031(14) 0.0006(14) -0.0021(13)
C4 0.013(2) 0.013(2) 0.014(2) -0.0020(14) -0.0024(14) -0.0012(13)
C5 0.011(2) 0.013(2) 0.017(2) -0.0028(15) -0.0015(14) -0.0022(13)
OW1 0.155(6) 0.079(4) 0.044(3) -0.008(3) 0.027(3) 0.014(4)
OW2 0.126(6) 0.079(4) 0.124(6) -0.034(4) -0.018(5) 0.019(4)

loop_
_atom_site_label
_atom_site_type_symbol
_atom_site_fract_x
_atom_site_fract_y
_atom_site_fract_z
_atom_site_U_iso_or_equiv
_atom_site_thermal_displace_type
_atom_site_occupancy
_atom_site_calc_flag
_atom_site_refinement_flags
_atom_site_disorder_group
V1 V 0.0000 0.5000 0.5000 0.0119(3) Uani 1 d S .
V2 V 0.0000 0.0000 0.5000 0.0122(3) Uani 1 d S .
O1 O -0.0107(5) 0.2011(4) 0.6076(3) 0.0156(6) Uani 1 d . .
O2 O 0.1933(4) 0.1573(4) 0.3209(3) 0.0181(6) Uani 1 d . .
O3 O 0.1746(4) 0.4887(4) 0.6848(3) 0.0169(6) Uani 1 d . .
O4 O 0.2520(4) -0.1870(4) 0.6310(3) 0.0171(6) Uani 1 d . .
O5 O 0.2683(4) 0.4221(4) 0.3856(3) 0.0178(6) Uani 1 d . .
C1 C 0.3961(6) -0.4561(6) 0.8586(4) 0.0137(7) Uani 1 d . .
C2 C 0.2677(6) -0.3812(6) 0.7113(4) 0.0117(7) Uani 1 d . .
C3 C 0.4060(6) 0.3936(6) 0.1443(4) 0.0136(7) Uani 1 d . .
C4 C 0.2826(6) 0.3141(6) 0.2969(4) 0.0141(7) Uani 1 d . .
C5 C 0.3055(6) 0.4359(6) 0.0034(4) 0.0144(7) Uani 1 d . .
H5 H 0.1756(6) 0.3914(6) 0.0057(4) 0.017 Uiso 1 calc R .
OW1 O -0.1882(12) 0.1032(10) 0.9079(6) 0.102(2) Uani 1 d . .
OW2 O 0.4052(13) 0.0734(11) 0.8065(9) 0.114(3) Uani 1 d . .
HO1 H -0.0657(93) 0.1626(95) 0.6834(69) 0.035(17) Uiso 1 d . .

loop_
_atom_type_symbol
_atom_type_description
_atom_type_scat_dispersion_real
_atom_type_scat_dispersion_imag
_atom_type_scat_source
C C 0.0033 0.0016 'International Tables Vol C Tables 4.2.6.8 and 6.1.1.4'
H H 0.0000 0.0000 'International Tables Vol C Tables 4.2.6.8 and 6.1.1.4'
O O 0.0106 0.0060 'International Tables Vol C Tables 4.2.6.8 and 6.1.1.4'
V V 0.3005 0.5294 'International Tables Vol C Tables 4.2.6.8 and 6.1.1.4'

loop_
_geom_angle_atom_site_label_1
_geom_angle_atom_site_label_2
_geom_angle_atom_site_label_3
_geom_angle
_geom_angle_site_symmetry_1
_geom_angle_site_symmetry_3
_geom_angle_publ_flag
O1 V1 O1 180.0 2_566 . ?
O1 V1 O5 89.03(12) 2_566 2_566 ?
O1 V1 O5 90.98(12) . 2_566 ?
O1 V1 O5 90.97(12) 2_566 . ?
O1 V1 O5 89.02(12) . . ?
O5 V1 O5 179.999(1) 2_566 . ?
O1 V1 O3 88.43(11) 2_566 2_566 ?
O1 V1 O3 91.57(11) . 2_566 ?
O5 V1 O3 90.84(11) 2_566 2_566 ?
O5 V1 O3 89.16(11) . 2_566 ?
O1 V1 O3 91.57(11) 2_566 . ?
O1 V1 O3 88.43(11) . . ?
O5 V1 O3 89.16(11) 2_566 . ?
O5 V1 O3 90.84(11) . . ?
O3 V1 O3 179.999(2) 2_566 . ?
O1 V2 O1 180.0 . 2_556 ?
O1 V2 O4 89.16(12) . 2_556 ?
O1 V2 O4 90.84(12) 2_556 2_556 ?
O1 V2 O4 90.84(12) . . ?
O1 V2 O4 89.16(12) 2_556 . ?
O4 V2 O4 180.0 2_556 . ?
O1 V2 O2 92.46(12) . . ?
O1 V2 O2 87.54(12) 2_556 . ?
O4 V2 O2 87.39(11) 2_556 . ?
O4 V2 O2 92.61(11) . . ?
O1 V2 O2 87.54(12) . 2_556 ?
O1 V2 O2 92.46(12) 2_556 2_556 ?
O4 V2 O2 92.61(11) 2_556 2_556 ?
O4 V2 O2 87.39(11) . 2_556 ?
O2 V2 O2 179.999(1) . 2_556 ?
V2 O1 V1 124.40(15) . . ?
V2 O1 HO1 108.6(48) . . ?
V1 O1 HO1 121.6(48) . . ?
C4 O2 V2 133.4(3) . . ?
C2 O3 V1 134.1(2) 1_565 . ?
C2 O4 V2 126.7(2) . . ?
C4 O5 V1 124.8(2) . . ?
C5 C1 C3 119.3(3) 1_546 2_656 ?
C5 C1 C2 119.4(3) 1_546 . ?
C3 C1 C2 120.7(3) 2_656 . ?
O3 C2 O4 126.2(3) 1_545 . ?
O3 C2 C1 118.0(3) 1_545 . ?
O4 C2 C1 115.6(3) . . ?
C5 C3 C1 119.9(3) . 2_656 ?
C5 C3 C4 118.2(3) . . ?
C1 C3 C4 121.1(3) 2_656 . ?
O2 C4 O5 126.0(3) . . ?
O2 C4 C3 118.3(3) . . ?
O5 C4 C3 115.6(3) . . ?
C3 C5 C1 120.8(3) . 1_564 ?
C3 C5 H5 119.6(2) . . ?
C1 C5 H5 119.6(2) 1_564 . ?

loop_
_geom_bond_atom_site_label_1
_geom_bond_atom_site_label_2
_geom_bond_distance
_geom_bond_site_symmetry_2
_geom_bond_publ_flag
V1 O1 1.947(3) 2_566 ?
V1 O1 1.947(3) . ?
V1 O5 2.011(3) 2_566 ?
V1 O5 2.011(3) . ?
V1 O3 2.053(3) 2_566 ?
V1 O3 2.053(3) . ?
V2 O1 1.945(3) . ?
V2 O1 1.945(3) 2_556 ?
V2 O4 2.027(3) 2_556 ?
V2 O4 2.027(3) . ?
V2 O2 2.051(3) . ?
V2 O2 2.051(3) 2_556 ?
O1 HO1 0.73(6) . ?
O2 C4 1.254(5) . ?
O3 C2 1.258(5) 1_565 ?
O4 C2 1.261(5) . ?
O5 C4 1.261(5) . ?
C1 C5 1.389(5) 1_546 ?
C1 C3 1.402(5) 2_656 ?
C1 C2 1.497(5) . ?
C2 O3 1.258(5) 1_545 ?
C3 C5 1.383(5) . ?
C3 C1 1.402(5) 2_656 ?
C3 C4 1.501(5) . ?
C5 C1 1.389(5) 1_564 ?
C5 H5 0.93 . ?
